data_7132610
loop_
_publ_author_name
'Liang, Qianqian'
'Cai, Yan'
'Jiang, Wenjun'
'Pang, Mengdi'
'Fan, Liming'
'Zhang, Guoying'

_publ_section_title
;
 Palladium-catalyzed allylation and carbonylation: access to
 allylhydrazones and allyl acylhydrazones.
;
_journal_issue 12
_journal_name_full 'Chemical communications (Cambridge, England)'
_journal_page_first 1638
_journal_page_last 1641
_journal_paper_doi 10.1039/d3cc05531k
_journal_volume 60
_journal_year 2024
_chemical_formula_sum 'C49 H41 F3 O4 P2 Pd S'
_chemical_formula_weight 951.22
_space_group_IT_number 11
_space_group_name_Hall '-P 2yb'
_space_group_name_H-M_alt 'P 1 21/m 1'
_symmetry_cell_setting monoclinic
_symmetry_space_group_name_H-M 'P 1 21/m 1'
_atom_sites_solution_hydrogens geom
_atom_sites_solution_primary direct
_atom_sites_solution_secondary difmap
_audit_creation_method SHELXL-97
_audit_update_record
;
2023-03-20 deposited with the CCDC.	2024-01-10 downloaded from the CCDC.
;
_cell_angle_alpha 90.00
_cell_angle_beta 101.380(3)
_cell_angle_gamma 90.00
_cell_formula_units_Z 2
_cell_length_a 9.2641(11)
_cell_length_b 18.7713(17)
_cell_length_c 12.8967(12)
_cell_measurement_reflns_used 1868
_cell_measurement_temperature 293(2)
_cell_measurement_theta_max 27.962
_cell_measurement_theta_min 2.49
_cell_volume 2198.6(4)
_computing_cell_refinement 'Bruker SMART'
_computing_data_collection 'Bruker SMART'
_computing_data_reduction 'Bruker SAINT'
_computing_molecular_graphics 'Bruker SHELXTL'
_computing_publication_material 'Bruker SHELXTL'
_computing_structure_refinement 'SHELXL-97 (Sheldrick, 1997)'
_computing_structure_solution 'SHELXS-97 (Sheldrick, 1990)'
_diffrn_ambient_temperature 293(2)
_diffrn_measured_fraction_theta_full 0.998
_diffrn_measured_fraction_theta_max 0.998
_diffrn_measurement_device_type 'CCD area detector'
_diffrn_measurement_method 'phi and omega scans'
_diffrn_radiation_monochromator graphite
_diffrn_radiation_source 'fine-focus sealed tube'
_diffrn_radiation_type MoK\a
_diffrn_radiation_wavelength 0.71073
_diffrn_reflns_av_R_equivalents 0.1069
_diffrn_reflns_av_sigmaI/netI 0.1122
_diffrn_reflns_limit_h_max 9
_diffrn_reflns_limit_h_min -11
_diffrn_reflns_limit_k_max 22
_diffrn_reflns_limit_k_min -22
_diffrn_reflns_limit_l_max 15
_diffrn_reflns_limit_l_min -9
_diffrn_reflns_number 10808
_diffrn_reflns_theta_full 25.02
_diffrn_reflns_theta_max 25.02
_diffrn_reflns_theta_min 1.94
_exptl_absorpt_coefficient_mu 0.599
_exptl_absorpt_correction_T_max 0.9649
_exptl_absorpt_correction_T_min 0.8598
_exptl_absorpt_correction_type multi-scan
_exptl_absorpt_process_details sadabs
_exptl_crystal_colour colourless
_exptl_crystal_density_diffrn 1.437
_exptl_crystal_density_meas 0
_exptl_crystal_density_method 'not measured'
_exptl_crystal_description block
_exptl_crystal_F_000 972
_exptl_crystal_size_max 0.26
_exptl_crystal_size_mid 0.10
_exptl_crystal_size_min 0.06
_refine_diff_density_max 0.704
_refine_diff_density_min -0.774
_refine_diff_density_rms 0.108
_refine_ls_extinction_method none
_refine_ls_goodness_of_fit_ref 1.065
_refine_ls_hydrogen_treatment mixed
_refine_ls_matrix_type full
_refine_ls_number_parameters 328
_refine_ls_number_reflns 3991
_refine_ls_number_restraints 296
_refine_ls_restrained_S_all 1.128
_refine_ls_R_factor_all 0.1392
_refine_ls_R_factor_gt 0.0785
_refine_ls_shift/su_max 0.000
_refine_ls_shift/su_mean 0.000
_refine_ls_structure_factor_coef Fsqd
_refine_ls_weighting_details 'calc w=1/[\s^2^(Fo^2^)+(0.0979P)^2^+0.0000P] where P=(Fo^2^+2Fc^2^)/3'
_refine_ls_weighting_scheme calc
_refine_ls_wR_factor_gt 0.1853
_refine_ls_wR_factor_ref 0.2120
_reflns_number_gt 2260
_reflns_number_total 3991
_reflns_threshold_expression >2sigma(I)
_cod_data_source_file d3cc05531k2.cif
_cod_data_source_block 220627b
_cod_depositor_comments
;
The following automatic conversions were performed:

data item '_symmetry_cell_setting' value 'Monoclinic' was changed to
'monoclinic' in accordance with the
/home/data/users/saulius/crontab/automatic-downloads/rss-feeds/RSC/lib/dictionaries/cif_core.dic
dictionary named 'cif_core.dic' version 2.4.2 last updated on
2011-04-26.

Automatic conversion script
Id: cif_fix_values 8170 2020-07-09 18:12:32Z antanas 

 Adding full bibliography for 7132604--7132610.cif.
;
_cod_original_sg_symbol_H-M P2(1)/m
_cod_database_code 7132610

loop_
_symmetry_equiv_pos_as_xyz
'x, y, z'
'-x, y+1/2, -z'
'-x, -y, -z'
'x, -y-1/2, z'

loop_
_atom_site_label
_atom_site_type_symbol
_atom_site_fract_x
_atom_site_fract_y
_atom_site_fract_z
_atom_site_U_iso_or_equiv
_atom_site_adp_type
_atom_site_occupancy
_atom_site_symmetry_multiplicity
_atom_site_calc_flag
_atom_site_refinement_flags
_atom_site_disorder_assembly
_atom_site_disorder_group
Pd1 Pd 0.18495(9) 0.2500 0.74372(7) 0.0568(4) Uani 1 2 d S . .
P1 P 0.1357(2) 0.14889(12) 0.63511(17) 0.0607(6) Uani 1 1 d . . .
S1 S 0.3350(7) 0.7211(4) 0.0891(6) 0.144(3) Uani 0.50 1 d PDU . .
F1 F 0.4646(18) 0.7500 -0.0576(14) 0.221(7) Uani 0.649(13) 2 d SPDU A 1
F2 F 0.2387(14) 0.7007(7) -0.0927(11) 0.238(6) Uani 0.649(13) 1 d PDU A 1
F1' F 0.1863(19) 0.7500 -0.0847(16) 0.221(7) Uani 0.351(13) 2 d SPD A 2
F2' F 0.418(3) 0.6906(13) -0.0256(19) 0.238(6) Uani 0.351(13) 1 d PD A 2
O1 O 0.1346(7) 0.2500 0.4699(6) 0.064(2) Uani 1 2 d S . .
O2 O 0.4579(13) 0.7500 0.1624(11) 0.214(5) Uani 1 2 d SDU . .
O3 O 0.1974(12) 0.7500 0.1079(12) 0.215(5) Uani 1 2 d SDU . .
O4 O 0.3550(19) 0.6472(6) 0.0650(16) 0.206(7) Uani 0.50 1 d PDU . .
C1 C 0.1980(8) 0.1334(5) 0.5122(7) 0.061(2) Uani 1 1 d . . .
C2 C 0.1954(8) 0.1873(5) 0.4428(6) 0.062(2) Uani 1 1 d . . .
C3 C 0.2460(9) 0.1846(5) 0.3483(7) 0.072(2) Uani 1 1 d . . .
C4 C 0.2993(9) 0.1192(6) 0.3249(8) 0.086(3) Uani 1 1 d . . .
H4 H 0.3366 0.1139 0.2635 0.103 Uiso 1 1 calc R . .
C5 C 0.2981(11) 0.0624(6) 0.3901(9) 0.096(3) Uani 1 1 d . . .
H5 H 0.3303 0.0184 0.3703 0.116 Uiso 1 1 calc R . .
C6 C 0.2509(9) 0.0679(5) 0.4843(7) 0.078(3) Uani 1 1 d . . .
H6 H 0.2542 0.0287 0.5288 0.093 Uiso 1 1 calc R . .
C7 C 0.2343(15) 0.2500 0.2789(11) 0.092(4) Uani 1 2 d S . .
C8 C 0.0814(18) 0.2500 0.2049(12) 0.133(6) Uani 1 2 d S . .
H8A H 0.0102 0.2704 0.2412 0.199 Uiso 0.50 1 calc PR . .
H8B H 0.0534 0.2020 0.1847 0.199 Uiso 0.50 1 calc PR . .
H8C H 0.0853 0.2776 0.1429 0.199 Uiso 0.50 1 calc PR . .
C9 C 0.3499(19) 0.2500 0.2118(12) 0.119(6) Uani 1 2 d S . .
H9A H 0.3406 0.2924 0.1694 0.179 Uiso 0.50 1 calc PR . .
H9B H 0.3370 0.2090 0.1665 0.179 Uiso 0.50 1 calc PR . .
H9C H 0.4458 0.2486 0.2566 0.179 Uiso 1 2 calc SR . .
C10 C -0.0622(9) 0.1424(5) 0.5967(7) 0.072(2) Uani 1 1 d . . .
C11 C -0.1434(10) 0.1569(7) 0.6724(9) 0.119(5) Uani 1 1 d . . .
H11 H -0.0959 0.1668 0.7414 0.143 Uiso 1 1 calc R . .
C12 C -0.2971(11) 0.1570(8) 0.6464(11) 0.146(6) Uani 1 1 d . . .
H12 H -0.3516 0.1674 0.6978 0.175 Uiso 1 1 calc R . .
C13 C -0.3642(10) 0.1425(6) 0.5498(11) 0.115(4) Uani 1 1 d . . .
H13 H -0.4665 0.1414 0.5328 0.138 Uiso 1 1 calc R . .
C14 C -0.2853(10) 0.1293(6) 0.4750(9) 0.103(3) Uani 1 1 d . . .
H14 H -0.3343 0.1200 0.4062 0.123 Uiso 1 1 calc R . .
C15 C -0.1343(9) 0.1290(5) 0.4974(8) 0.083(3) Uani 1 1 d . . .
H15 H -0.0820 0.1197 0.4443 0.100 Uiso 1 1 calc R . .
C16 C 0.1980(11) 0.0679(5) 0.7038(7) 0.077(2) Uani 1 1 d . . .
C17 C 0.1058(15) 0.0111(7) 0.7158(9) 0.107(4) Uani 1 1 d . . .
H17 H 0.0052 0.0140 0.6886 0.129 Uiso 1 1 calc R . .
C18 C 0.164(3) -0.0487(10) 0.7676(15) 0.159(8) Uani 1 1 d . . .
H18 H 0.1025 -0.0860 0.7790 0.191 Uiso 1 1 calc R . .
C19 C 0.311(3) -0.0534(11) 0.8023(17) 0.190(12) Uani 1 1 d . . .
H19 H 0.3492 -0.0955 0.8348 0.227 Uiso 1 1 calc R . .
C20 C 0.406(2) -0.0013(10) 0.7928(12) 0.165(7) Uani 1 1 d . . .
H20 H 0.5062 -0.0071 0.8175 0.198 Uiso 1 1 calc R . .
C21 C 0.3485(12) 0.0623(7) 0.7444(9) 0.108(4) Uani 1 1 d . . .
H21 H 0.4107 0.1005 0.7394 0.129 Uiso 1 1 calc R . .
C22 C 0.1580(18) 0.2500 0.9129(11) 0.098(4) Uani 1 2 d SU . .
H22 H 0.0609 0.2500 0.9322 0.118 Uiso 1 2 calc SR . .
C23 C 0.2281(12) 0.1873(6) 0.8934(8) 0.108(3) Uani 1 1 d U . .
H23A H 0.1719 0.1437 0.8936 0.130 Uiso 0.50 1 calc PR B -2
H23B H 0.3304 0.1825 0.9283 0.130 Uiso 0.50 1 calc PR B -2
H23 H 0.3327 0.1926 0.9240 0.130 Uiso 0.50 1 d PR B -2
C24 C 0.178(2) 0.1264(12) 0.9496(18) 0.113(4) Uani 0.50 1 d PDU C -1
C25 C 0.029(2) 0.1149(12) 0.9487(18) 0.121(5) Uani 0.50 1 d PDU C -1
H25 H -0.0387 0.1495 0.9193 0.145 Uiso 0.50 1 calc PR C -1
C26 C -0.023(3) 0.0539(12) 0.990(2) 0.127(5) Uani 0.50 1 d PDU C -1
H26 H -0.1215 0.0458 0.9900 0.153 Uiso 0.50 1 calc PR C -1
C27 C 0.088(2) 0.0063(16) 1.030(2) 0.132(5) Uani 0.50 1 d PDU C -1
H27 H 0.0594 -0.0360 1.0580 0.158 Uiso 0.50 1 calc PR C -1
C28 C 0.237(3) 0.0153(12) 1.0343(19) 0.131(5) Uani 0.50 1 d PDU C -1
H28 H 0.3046 -0.0183 1.0677 0.157 Uiso 0.50 1 calc PR C -1
C29 C 0.285(2) 0.0752(11) 0.9877(17) 0.115(4) Uani 0.50 1 d PDU C -1
H29 H 0.3824 0.0810 0.9821 0.138 Uiso 0.50 1 calc PR C -1
C30 C 0.3295(15) 0.7500 -0.0411(9) 0.199(6) Uani 1 2 d SDU . .

loop_
_atom_site_aniso_label
_atom_site_aniso_U_11
_atom_site_aniso_U_22
_atom_site_aniso_U_33
_atom_site_aniso_U_23
_atom_site_aniso_U_13
_atom_site_aniso_U_12
Pd1 0.0486(5) 0.0695(7) 0.0523(6) 0.000 0.0098(4) 0.000
P1 0.0529(11) 0.0718(15) 0.0611(14) -0.0050(11) 0.0205(10) -0.0083(10)
S1 0.101(4) 0.199(10) 0.145(5) 0.026(5) 0.062(4) 0.016(4)
F1 0.167(12) 0.361(17) 0.166(11) 0.000 0.110(10) 0.000
F2 0.143(8) 0.278(14) 0.269(12) -0.138(10) -0.018(8) 0.051(8)
F1' 0.167(12) 0.361(17) 0.166(11) 0.000 0.110(10) 0.000
F2' 0.143(8) 0.278(14) 0.269(12) -0.138(10) -0.018(8) 0.051(8)
O1 0.059(4) 0.077(6) 0.059(5) 0.000 0.023(4) 0.000
O2 0.151(9) 0.308(13) 0.190(10) 0.000 0.050(9) 0.000
O3 0.139(8) 0.322(13) 0.192(10) 0.000 0.053(8) 0.000
O4 0.193(14) 0.232(17) 0.218(15) -0.008(14) 0.098(12) 0.023(13)
C1 0.049(4) 0.072(6) 0.065(5) -0.019(5) 0.017(4) -0.011(4)
C2 0.048(4) 0.077(6) 0.060(5) -0.015(5) 0.012(4) -0.008(4)
C3 0.058(5) 0.108(8) 0.055(5) -0.015(5) 0.020(4) -0.009(5)
C4 0.070(6) 0.123(9) 0.073(7) -0.032(7) 0.034(5) -0.008(6)
C5 0.096(7) 0.105(9) 0.098(8) -0.035(7) 0.042(6) -0.013(6)
C6 0.081(6) 0.079(7) 0.080(6) -0.021(5) 0.032(5) -0.018(5)
C7 0.081(9) 0.148(14) 0.054(8) 0.000 0.026(7) 0.000
C8 0.128(14) 0.183(18) 0.072(11) 0.000 -0.018(10) 0.000
C9 0.148(14) 0.143(15) 0.086(11) 0.000 0.071(11) 0.000
C10 0.060(5) 0.086(6) 0.076(6) -0.023(5) 0.026(5) -0.021(4)
C11 0.067(6) 0.195(13) 0.101(8) -0.074(8) 0.028(6) -0.043(7)
C12 0.067(6) 0.243(16) 0.141(11) -0.102(11) 0.057(7) -0.045(8)
C13 0.049(5) 0.145(11) 0.151(12) -0.061(9) 0.021(7) -0.018(6)
C14 0.061(6) 0.139(10) 0.104(8) -0.034(7) 0.008(6) -0.007(6)
C15 0.062(5) 0.112(8) 0.077(7) -0.026(6) 0.022(5) -0.017(5)
C16 0.087(6) 0.074(6) 0.076(6) -0.005(5) 0.033(5) -0.004(5)
C17 0.159(10) 0.088(8) 0.088(8) -0.002(7) 0.056(7) -0.025(8)
C18 0.27(2) 0.092(12) 0.145(16) 0.004(10) 0.122(18) -0.019(15)
C19 0.35(4) 0.089(13) 0.159(17) 0.017(12) 0.13(2) 0.05(2)
C20 0.206(18) 0.163(16) 0.133(13) 0.035(12) 0.049(12) 0.117(15)
C21 0.107(8) 0.112(9) 0.112(9) 0.020(7) 0.043(7) 0.038(7)
C22 0.107(8) 0.124(10) 0.070(7) 0.000 0.032(7) 0.000
C23 0.102(6) 0.127(8) 0.099(7) 0.045(6) 0.029(5) 0.009(6)
C24 0.127(9) 0.127(10) 0.094(8) 0.019(8) 0.040(8) 0.017(8)
C25 0.133(9) 0.135(10) 0.105(9) 0.023(8) 0.048(8) 0.014(8)
C26 0.138(10) 0.138(11) 0.116(9) 0.026(9) 0.048(8) 0.008(9)
C27 0.159(11) 0.135(11) 0.113(10) 0.019(10) 0.053(10) 0.021(10)
C28 0.150(10) 0.128(10) 0.116(9) 0.028(9) 0.032(9) 0.015(9)
C29 0.137(9) 0.123(10) 0.094(8) 0.018(8) 0.043(8) 0.022(8)
C30 0.124(10) 0.275(14) 0.203(12) 0.000 0.046(11) 0.000

loop_
_atom_type_symbol
_atom_type_description
_atom_type_scat_dispersion_real
_atom_type_scat_dispersion_imag
_atom_type_scat_source
C C 0.0033 0.0016 'International Tables Vol C Tables 4.2.6.8 and 6.1.1.4'
H H 0.0000 0.0000 'International Tables Vol C Tables 4.2.6.8 and 6.1.1.4'
O O 0.0106 0.0060 'International Tables Vol C Tables 4.2.6.8 and 6.1.1.4'
F F 0.0171 0.0103 'International Tables Vol C Tables 4.2.6.8 and 6.1.1.4'
S S 0.1246 0.1234 'International Tables Vol C Tables 4.2.6.8 and 6.1.1.4'
P P 0.1023 0.0942 'International Tables Vol C Tables 4.2.6.8 and 6.1.1.4'
Pd Pd -0.9988 1.0072 'International Tables Vol C Tables 4.2.6.8 and 6.1.1.4'

loop_
_geom_angle_atom_site_label_1
_geom_angle_atom_site_label_2
_geom_angle_atom_site_label_3
_geom_angle
_geom_angle_site_symmetry_1
_geom_angle_site_symmetry_3
_geom_angle_publ_flag
C23 Pd1 C23 63.7(7) 4_565 . ?
C23 Pd1 C22 36.2(3) 4_565 . ?
C23 Pd1 C22 36.2(3) . . ?
C23 Pd1 P1 157.4(3) 4_565 . ?
C23 Pd1 P1 94.0(3) . . ?
C22 Pd1 P1 122.26(14) . . ?
C23 Pd1 P1 94.0(3) 4_565 4_565 ?
C23 Pd1 P1 157.4(3) . 4_565 ?
C22 Pd1 P1 122.26(14) . 4_565 ?
P1 Pd1 P1 107.77(12) . 4_565 ?
C16 P1 C10 106.7(4) . . ?
C16 P1 C1 99.7(4) . . ?
C10 P1 C1 103.3(4) . . ?
C16 P1 Pd1 112.6(3) . . ?
C10 P1 Pd1 106.6(3) . . ?
C1 P1 Pd1 126.4(3) . . ?
S1 S1 O2 67.8(3) 4_575 . ?
S1 S1 O4 164.2(8) 4_575 . ?
O2 S1 O4 112.8(8) . . ?
S1 S1 O3 68.0(3) 4_575 . ?
O2 S1 O3 111.0(8) . . ?
O4 S1 O3 123.4(9) . . ?
S1 S1 C30 72.0(3) 4_575 . ?
O2 S1 C30 112.5(7) . . ?
O4 S1 C30 94.1(9) . . ?
O3 S1 C30 100.6(7) . . ?
C2 O1 C2 117.1(8) 4_565 . ?
S1 O2 S1 44.4(7) . 4_575 ?
S1 O3 S1 44.0(7) 4_575 . ?
C2 C1 C6 116.8(7) . . ?
C2 C1 P1 119.5(6) . . ?
C6 C1 P1 123.7(7) . . ?
C1 C2 O1 115.3(7) . . ?
C1 C2 C3 126.1(8) . . ?
O1 C2 C3 118.6(8) . . ?
C4 C3 C2 114.9(9) . . ?
C4 C3 C7 125.6(8) . . ?
C2 C3 C7 119.5(9) . . ?
C5 C4 C3 121.1(9) . . ?
C5 C4 H4 119.4 . . ?
C3 C4 H4 119.4 . . ?
C4 C5 C6 122.0(10) . . ?
C4 C5 H5 119.0 . . ?
C6 C5 H5 119.0 . . ?
C5 C6 C1 119.0(10) . . ?
C5 C6 H6 120.5 . . ?
C1 C6 H6 120.5 . . ?
C9 C7 C3 111.4(7) . 4_565 ?
C9 C7 C3 111.4(7) . . ?
C3 C7 C3 108.8(11) 4_565 . ?
C9 C7 C8 108.3(13) . . ?
C3 C7 C8 108.4(8) 4_565 . ?
C3 C7 C8 108.4(8) . . ?
C7 C8 H8A 109.5 . . ?
C7 C8 H8B 109.5 . . ?
H8A C8 H8B 109.5 . . ?
C7 C8 H8C 109.5 . . ?
H8A C8 H8C 109.5 . . ?
H8B C8 H8C 109.5 . . ?
C7 C9 H9A 109.5 . . ?
C7 C9 H9B 109.5 . . ?
H9A C9 H9B 109.5 . . ?
C7 C9 H9C 109.5 . . ?
H9A C9 H9C 109.5 . . ?
H9B C9 H9C 109.5 . . ?
C15 C10 C11 118.4(8) . . ?
C15 C10 P1 124.0(6) . . ?
C11 C10 P1 117.4(7) . . ?
C10 C11 C12 120.4(10) . . ?
C10 C11 H11 119.8 . . ?
C12 C11 H11 119.8 . . ?
C13 C12 C11 119.9(10) . . ?
C13 C12 H12 120.0 . . ?
C11 C12 H12 120.0 . . ?
C12 C13 C14 120.0(9) . . ?
C12 C13 H13 120.0 . . ?
C14 C13 H13 120.0 . . ?
C13 C14 C15 121.7(10) . . ?
C13 C14 H14 119.1 . . ?
C15 C14 H14 119.1 . . ?
C10 C15 C14 119.6(9) . . ?
C10 C15 H15 120.2 . . ?
C14 C15 H15 120.2 . . ?
C21 C16 C17 119.4(10) . . ?
C21 C16 P1 116.7(8) . . ?
C17 C16 P1 123.9(9) . . ?
C18 C17 C16 119.7(14) . . ?
C18 C17 H17 120.2 . . ?
C16 C17 H17 120.2 . . ?
C19 C18 C17 119(2) . . ?
C19 C18 H18 120.4 . . ?
C17 C18 H18 120.4 . . ?
C20 C19 C18 124(2) . . ?
C20 C19 H19 118.0 . . ?
C18 C19 H19 118.0 . . ?
C19 C20 C21 118.1(19) . . ?
C19 C20 H20 121.0 . . ?
C21 C20 H20 121.0 . . ?
C16 C21 C20 119.5(13) . . ?
C16 C21 H21 120.3 . . ?
C20 C21 H21 120.3 . . ?
C23 C22 C23 115.6(15) 4_565 . ?
C23 C22 Pd1 71.3(7) 4_565 . ?
C23 C22 Pd1 71.3(7) . . ?
C23 C22 H22 122.1 4_565 . ?
C23 C22 H22 122.1 . . ?
Pd1 C22 H22 122.1 . . ?
C22 C23 C24 111.3(12) . . ?
C22 C23 Pd1 72.5(7) . . ?
C24 C23 Pd1 144.5(12) . . ?
C22 C23 H23A 116.3 . . ?
C24 C23 H23A 28.9 . . ?
Pd1 C23 H23A 116.3 . . ?
C22 C23 H23B 116.3 . . ?
C24 C23 H23B 94.2 . . ?
Pd1 C23 H23B 116.3 . . ?
H23A C23 H23B 113.3 . . ?
C22 C23 H23 107.6 . . ?
C24 C23 H23 105.3 . . ?
Pd1 C23 H23 106.9 . . ?
H23A C23 H23 125.1 . . ?
H23B C23 H23 11.8 . . ?
C25 C24 C29 122(2) . . ?
C25 C24 C23 121.5(17) . . ?
C29 C24 C23 115.9(17) . . ?
C26 C25 C24 123(2) . . ?
C26 C25 H25 118.7 . . ?
C24 C25 H25 118.7 . . ?
C25 C26 C27 113(3) . . ?
C25 C26 H26 123.4 . . ?
C27 C26 H26 123.4 . . ?
C28 C27 C26 126(3) . . ?
C28 C27 H27 116.8 . . ?
C26 C27 H27 116.8 . . ?
C27 C28 C29 119(3) . . ?
C27 C28 H28 120.6 . . ?
C29 C28 H28 120.6 . . ?
C28 C29 C24 117(2) . . ?
C28 C29 H29 121.7 . . ?
C24 C29 H29 121.7 . . ?
F1 C30 F1' 146.4(17) . . ?
F1 C30 F2 116.5(11) . . ?
F1' C30 F2 46.8(8) . . ?
F1 C30 F2 116.5(11) . 4_575 ?
F1' C30 F2 46.8(8) . 4_575 ?
F2 C30 F2 87.7(15) . 4_575 ?
F1 C30 F2' 57.6(17) . 4_575 ?
F1' C30 F2' 125.0(14) . 4_575 ?
F2 C30 F2' 158.8(15) . 4_575 ?
F2 C30 F2' 78.9(13) 4_575 4_575 ?
F1 C30 F2' 57.6(17) . . ?
F1' C30 F2' 125.0(14) . . ?
F2 C30 F2' 78.9(13) . . ?
F2 C30 F2' 158.8(15) 4_575 . ?
F2' C30 F2' 109(3) 4_575 . ?
F1 C30 S1 107.9(10) . 4_575 ?
F1' C30 S1 104.0(11) . 4_575 ?
F2 C30 S1 126.0(10) . 4_575 ?
F2 C30 S1 99.2(9) 4_575 4_575 ?
F2' C30 S1 72.9(13) 4_575 4_575 ?
F2' C30 S1 102.0(11) . 4_575 ?
F1 C30 S1 107.9(10) . . ?
F1' C30 S1 104.0(11) . . ?
F2 C30 S1 99.2(9) . . ?
F2 C30 S1 126.0(10) 4_575 . ?
F2' C30 S1 102.0(11) 4_575 . ?
F2' C30 S1 72.9(13) . . ?
S1 C30 S1 36.0(5) 4_575 . ?

loop_
_geom_bond_atom_site_label_1
_geom_bond_atom_site_label_2
_geom_bond_distance
_geom_bond_site_symmetry_2
_geom_bond_publ_flag
Pd1 C23 2.228(10) 4_565 ?
Pd1 C23 2.228(10) . ?
Pd1 C22 2.244(14) . ?
Pd1 P1 2.349(2) . ?
Pd1 P1 2.349(2) 4_565 ?
P1 C16 1.797(10) . ?
P1 C10 1.807(8) . ?
P1 C1 1.814(8) . ?
S1 S1 1.085(15) 4_575 ?
S1 O2 1.435(9) . ?
S1 O4 1.442(9) . ?
S1 O3 1.449(8) . ?
S1 C30 1.756(9) . ?
F1 C30 1.310(10) . ?
F2 C30 1.337(9) . ?
F1' C30 1.336(11) . ?
F2' C30 1.372(10) . ?
O1 C2 1.379(9) 4_565 ?
O1 C2 1.379(9) . ?
O2 S1 1.435(9) 4_575 ?
O3 S1 1.449(8) 4_575 ?
C1 C2 1.349(11) . ?
C1 C6 1.395(12) . ?
C2 C3 1.391(11) . ?
C3 C4 1.379(13) . ?
C3 C7 1.510(12) . ?
C4 C5 1.360(14) . ?
C4 H4 0.9300 . ?
C5 C6 1.374(12) . ?
C5 H5 0.9300 . ?
C6 H6 0.9300 . ?
C7 C9 1.504(18) . ?
C7 C3 1.510(12) 4_565 ?
C7 C8 1.54(2) . ?
C8 H8A 0.9600 . ?
C8 H8B 0.9600 . ?
C8 H8C 0.9600 . ?
C9 H9A 0.9600 . ?
C9 H9B 0.9600 . ?
C9 H9C 0.9600 . ?
C10 C15 1.345(11) . ?
C10 C11 1.372(12) . ?
C11 C12 1.397(13) . ?
C11 H11 0.9300 . ?
C12 C13 1.306(15) . ?
C12 H12 0.9300 . ?
C13 C14 1.344(14) . ?
C13 H13 0.9300 . ?
C14 C15 1.371(12) . ?
C14 H14 0.9300 . ?
C15 H15 0.9300 . ?
C16 C21 1.393(13) . ?
C16 C17 1.395(13) . ?
C17 C18 1.36(2) . ?
C17 H17 0.9300 . ?
C18 C19 1.36(3) . ?
C18 H18 0.9300 . ?
C19 C20 1.33(2) . ?
C19 H19 0.9300 . ?
C20 C21 1.403(17) . ?
C20 H20 0.9300 . ?
C21 H21 0.9300 . ?
C22 C23 1.390(13) 4_565 ?
C22 C23 1.390(12) . ?
C22 H22 0.9800 . ?
C23 C24 1.48(2) . ?
C23 H23A 0.9700 . ?
C23 H23B 0.9700 . ?
C23 H23 0.9765 . ?
C24 C25 1.396(10) . ?
C24 C29 1.396(10) . ?
C25 C26 1.384(10) . ?
C25 H25 0.9300 . ?
C26 C27 1.384(10) . ?
C26 H26 0.9300 . ?
C27 C28 1.383(10) . ?
C27 H27 0.9300 . ?
C28 C29 1.386(10) . ?
C28 H28 0.9300 . ?
C29 H29 0.9300 . ?
C30 F2 1.337(9) 4_575 ?
C30 F2' 1.372(10) 4_575 ?
C30 S1 1.756(9) 4_575 ?

loop_
_geom_torsion_atom_site_label_1
_geom_torsion_atom_site_label_2
_geom_torsion_atom_site_label_3
_geom_torsion_atom_site_label_4
_geom_torsion
_geom_torsion_site_symmetry_1
_geom_torsion_site_symmetry_2
_geom_torsion_site_symmetry_3
_geom_torsion_site_symmetry_4
_geom_torsion_publ_flag
C23 Pd1 P1 C16 -25.4(8) 4_565 . . . ?
C23 Pd1 P1 C16 -15.8(4) . . . . ?
C22 Pd1 P1 C16 -40.0(6) . . . . ?
P1 Pd1 P1 C16 170.1(3) 4_565 . . . ?
C23 Pd1 P1 C10 91.3(8) 4_565 . . . ?
C23 Pd1 P1 C10 100.9(4) . . . . ?
C22 Pd1 P1 C10 76.6(6) . . . . ?
P1 Pd1 P1 C10 -73.3(3) 4_565 . . . ?
C23 Pd1 P1 C1 -147.5(8) 4_565 . . . ?
C23 Pd1 P1 C1 -138.0(4) . . . . ?
C22 Pd1 P1 C1 -162.2(6) . . . . ?
P1 Pd1 P1 C1 47.9(4) 4_565 . . . ?
O4 S1 O2 S1 162.9(9) . . . 4_575 ?
O3 S1 O2 S1 -53.9(7) . . . 4_575 ?
C30 S1 O2 S1 58.0(6) . . . 4_575 ?
O2 S1 O3 S1 53.7(7) . . . 4_575 ?
O4 S1 O3 S1 -167.7(11) . . . 4_575 ?
C30 S1 O3 S1 -65.5(5) . . . 4_575 ?
C16 P1 C1 C2 -168.8(7) . . . . ?
C10 P1 C1 C2 81.3(7) . . . . ?
Pd1 P1 C1 C2 -41.3(8) . . . . ?
C16 P1 C1 C6 10.6(8) . . . . ?
C10 P1 C1 C6 -99.3(7) . . . . ?
Pd1 P1 C1 C6 138.1(6) . . . . ?
C6 C1 C2 O1 176.4(7) . . . . ?
P1 C1 C2 O1 -4.2(10) . . . . ?
C6 C1 C2 C3 -2.7(12) . . . . ?
P1 C1 C2 C3 176.7(6) . . . . ?
C2 O1 C2 C1 145.1(6) 4_565 . . . ?
C2 O1 C2 C3 -35.7(12) 4_565 . . . ?
C1 C2 C3 C4 1.8(12) . . . . ?
O1 C2 C3 C4 -177.3(7) . . . . ?
C1 C2 C3 C7 179.7(9) . . . . ?
O1 C2 C3 C7 0.6(12) . . . . ?
C2 C3 C4 C5 1.2(13) . . . . ?
C7 C3 C4 C5 -176.5(10) . . . . ?
C3 C4 C5 C6 -3.2(15) . . . . ?
C4 C5 C6 C1 2.2(15) . . . . ?
C2 C1 C6 C5 0.7(12) . . . . ?
P1 C1 C6 C5 -178.7(7) . . . . ?
C4 C3 C7 C9 -28.7(15) . . . . ?
C2 C3 C7 C9 153.7(10) . . . . ?
C4 C3 C7 C3 -151.9(7) . . . 4_565 ?
C2 C3 C7 C3 30.5(14) . . . 4_565 ?
C4 C3 C7 C8 90.4(12) . . . . ?
C2 C3 C7 C8 -87.2(11) . . . . ?
C16 P1 C10 C15 -104.7(9) . . . . ?
C1 P1 C10 C15 -0.2(10) . . . . ?
Pd1 P1 C10 C15 134.8(8) . . . . ?
C16 P1 C10 C11 80.0(9) . . . . ?
C1 P1 C10 C11 -175.4(9) . . . . ?
Pd1 P1 C10 C11 -40.5(9) . . . . ?
C15 C10 C11 C12 0.6(18) . . . . ?
P1 C10 C11 C12 176.2(10) . . . . ?
C10 C11 C12 C13 1(2) . . . . ?
C11 C12 C13 C14 -2(2) . . . . ?
C12 C13 C14 C15 1(2) . . . . ?
C11 C10 C15 C14 -1.0(16) . . . . ?
P1 C10 C15 C14 -176.2(8) . . . . ?
C13 C14 C15 C10 0.0(18) . . . . ?
C10 P1 C16 C21 -177.8(8) . . . . ?
C1 P1 C16 C21 75.1(8) . . . . ?
Pd1 P1 C16 C21 -61.2(8) . . . . ?
C10 P1 C16 C17 3.9(9) . . . . ?
C1 P1 C16 C17 -103.3(8) . . . . ?
Pd1 P1 C16 C17 120.5(8) . . . . ?
C21 C16 C17 C18 0.5(16) . . . . ?
P1 C16 C17 C18 178.8(10) . . . . ?
C16 C17 C18 C19 -3(2) . . . . ?
C17 C18 C19 C20 3(3) . . . . ?
C18 C19 C20 C21 0(3) . . . . ?
C17 C16 C21 C20 2.6(16) . . . . ?
P1 C16 C21 C20 -175.9(9) . . . . ?
C19 C20 C21 C16 -3(2) . . . . ?
C23 Pd1 C22 C23 126.6(15) . . . 4_565 ?
P1 Pd1 C22 C23 170.5(6) . . . 4_565 ?
P1 Pd1 C22 C23 -43.9(10) 4_565 . . 4_565 ?
C23 Pd1 C22 C23 -126.6(15) 4_565 . . . ?
P1 Pd1 C22 C23 43.9(10) . . . . ?
P1 Pd1 C22 C23 -170.5(6) 4_565 . . . ?
C23 C22 C23 C24 160.1(13) 4_565 . . . ?
Pd1 C22 C23 C24 -142.5(13) . . . . ?
C23 C22 C23 Pd1 -57.4(12) 4_565 . . . ?
C23 Pd1 C23 C22 31.9(9) 4_565 . . . ?
P1 Pd1 C23 C22 -144.0(8) . . . . ?
P1 Pd1 C23 C22 21.3(13) 4_565 . . . ?
C23 Pd1 C23 C24 134.3(18) 4_565 . . . ?
C22 Pd1 C23 C24 102(2) . . . . ?
P1 Pd1 C23 C24 -41.6(19) . . . . ?
P1 Pd1 C23 C24 123.7(18) 4_565 . . . ?
C22 C23 C24 C25 46(3) . . . . ?
Pd1 C23 C24 C25 -44(3) . . . . ?
C22 C23 C24 C29 -144.6(19) . . . . ?
Pd1 C23 C24 C29 125.9(19) . . . . ?
C29 C24 C25 C26 3(4) . . . . ?
C23 C24 C25 C26 172(2) . . . . ?
C24 C25 C26 C27 0(4) . . . . ?
C25 C26 C27 C28 1(4) . . . . ?
C26 C27 C28 C29 -4(4) . . . . ?
C27 C28 C29 C24 7(4) . . . . ?
C25 C24 C29 C28 -6(4) . . . . ?
C23 C24 C29 C28 -175.8(19) . . . . ?
S1 S1 C30 F1 96.0(4) 4_575 . . . ?
O2 S1 C30 F1 40.4(7) . . . . ?
O4 S1 C30 F1 -76.3(8) . . . . ?
O3 S1 C30 F1 158.6(5) . . . . ?
S1 S1 C30 F1' -94.7(4) 4_575 . . . ?
O2 S1 C30 F1' -150.3(6) . . . . ?
O4 S1 C30 F1' 93.0(8) . . . . ?
O3 S1 C30 F1' -32.1(6) . . . . ?
S1 S1 C30 F2 -142.2(8) 4_575 . . . ?
O2 S1 C30 F2 162.2(9) . . . . ?
O4 S1 C30 F2 45.5(10) . . . . ?
O3 S1 C30 F2 -79.7(9) . . . . ?
S1 S1 C30 F2 -48.4(9) 4_575 . . 4_575 ?
O2 S1 C30 F2 -104.0(11) . . . 4_575 ?
O4 S1 C30 F2 139.3(13) . . . 4_575 ?
O3 S1 C30 F2 14.1(12) . . . 4_575 ?
S1 S1 C30 F2' 36.5(17) 4_575 . . 4_575 ?
O2 S1 C30 F2' -19.1(19) . . . 4_575 ?
O4 S1 C30 F2' -135.8(19) . . . 4_575 ?
O3 S1 C30 F2' 99.0(18) . . . 4_575 ?
S1 S1 C30 F2' 142.5(16) 4_575 . . . ?
O2 S1 C30 F2' 86.9(16) . . . . ?
O4 S1 C30 F2' -29.8(16) . . . . ?
O3 S1 C30 F2' -155.0(16) . . . . ?
O2 S1 C30 S1 -55.6(6) . . . 4_575 ?
O4 S1 C30 S1 -172.3(7) . . . 4_575 ?
O3 S1 C30 S1 62.5(5) . . . 4_575 ?
